data_4336083
loop_
_publ_author_name
'Ahmed Al-Harbi'
'Yi Rong'
'Gerard Parkin'

_publ_section_title
;
 Synthesis and Structural Characterization of
 Bis(2-oxoimidazolyl)hydroborato Complexes: A New Class of Bidentate
 Oxygen-Donor Ligands
;
_journal_name_full 'Inorganic Chemistry'
_journal_page_first 10226
_journal_page_last 10228
_journal_paper_doi 10.1021/ic401658n
_journal_volume 52
_journal_year 2013
_chemical_formula_sum 'C40 H76 B2 N8 Na2 O7'
_chemical_formula_weight 848.69
_chemical_name_systematic
; 
 ? 
;
_space_group_IT_number 9
_symmetry_cell_setting monoclinic
_symmetry_space_group_name_Hall 'C -2yc'
_symmetry_space_group_name_H-M 'C 1 c 1'
_atom_sites_solution_hydrogens geom
_atom_sites_solution_primary direct
_atom_sites_solution_secondary difmap
_audit_creation_method SHELXL-97
_cell_angle_alpha 90.00
_cell_angle_beta 128.969(2)
_cell_angle_gamma 90.00
_cell_formula_units_Z 4
_cell_length_a 23.626(3)
_cell_length_b 15.8447(18)
_cell_length_c 17.432(2)
_cell_measurement_reflns_used 7671
_cell_measurement_temperature 150(2)
_cell_measurement_theta_max 24.76
_cell_measurement_theta_min 2.22
_cell_volume 5073.6(11)
_computing_cell_refinement 'Bruker SAINT'
_computing_data_collection 'Bruker APEX2'
_computing_data_reduction 'Bruker SAINT'
_computing_molecular_graphics 'Bruker SHELXTL'
_computing_publication_material 'Bruker SHELXTL'
_computing_structure_refinement 'SHELXL-97 (Sheldrick, 2008)'
_computing_structure_solution 'SHELXS-97 (Sheldrick, 2008)'
_diffrn_ambient_temperature 150(2)
_diffrn_measured_fraction_theta_full 1.000
_diffrn_measured_fraction_theta_max 1.000
_diffrn_measurement_device_type 'Bruker APEX-II CCD'
_diffrn_measurement_method '\f and \w scans'
_diffrn_radiation_monochromator graphite
_diffrn_radiation_source 'fine-focus sealed tube'
_diffrn_radiation_type MoK\a
_diffrn_radiation_wavelength 0.71073
_diffrn_reflns_av_R_equivalents 0.0706
_diffrn_reflns_av_sigmaI/netI 0.0990
_diffrn_reflns_limit_h_max 31
_diffrn_reflns_limit_h_min -31
_diffrn_reflns_limit_k_max 21
_diffrn_reflns_limit_k_min -21
_diffrn_reflns_limit_l_max 23
_diffrn_reflns_limit_l_min -23
_diffrn_reflns_number 34739
_diffrn_reflns_theta_full 28.28
_diffrn_reflns_theta_max 28.28
_diffrn_reflns_theta_min 1.70
_exptl_absorpt_coefficient_mu 0.090
_exptl_absorpt_correction_T_max 0.9955
_exptl_absorpt_correction_T_min 0.9823
_exptl_absorpt_correction_type empirical
_exptl_absorpt_process_details sadabs
_exptl_crystal_colour Colorless
_exptl_crystal_density_diffrn 1.111
_exptl_crystal_description Block
_exptl_crystal_F_000 1840
_exptl_crystal_size_max 0.20
_exptl_crystal_size_mid 0.10
_exptl_crystal_size_min 0.05
_platon_squeeze_details
;
The unit cell contains 4 Hexane Molecules which have been treated as diffuse 
contribution to the overall 
scattering without specific atom positions by SQUEEZE/PLATON.
;
_refine_diff_density_max 0.185
_refine_diff_density_min -0.158
_refine_diff_density_rms 0.035
_refine_ls_abs_structure_details 'Flack H D (1983), Acta Cryst. A39, 876-881'
_refine_ls_extinction_method none
_refine_ls_goodness_of_fit_ref 1.016
_refine_ls_hydrogen_treatment mixed
_refine_ls_matrix_type full
_refine_ls_number_parameters 509
_refine_ls_number_reflns 12506
_refine_ls_number_restraints 2
_refine_ls_restrained_S_all 1.016
_refine_ls_R_factor_all 0.0995
_refine_ls_R_factor_gt 0.0513
_refine_ls_shift/su_max 0.001
_refine_ls_shift/su_mean 0.000
_refine_ls_structure_factor_coef Fsqd
_refine_ls_weighting_details 'calc w=1/[\s^2^(Fo^2^)+(0.0070P)^2^+0.0000P] where P=(Fo^2^+2Fc^2^)/3'
_refine_ls_weighting_scheme calc
_refine_ls_wR_factor_gt 0.0628
_refine_ls_wR_factor_ref 0.0687
_reflns_number_gt 6922
_reflns_number_total 12506
_reflns_threshold_expression >2sigma(I)
_cod_data_source_file ic401658n_si_004.cif
_cod_data_source_block sq-sr
_cod_original_cell_volume 5073.7(10)
_cod_database_code 4336083

loop_
_symmetry_equiv_pos_as_xyz
'x, y, z'
'x, -y, z+1/2'
'x+1/2, y+1/2, z'
'x+1/2, -y+1/2, z+1/2'

loop_
_atom_site_label
_atom_site_type_symbol
_atom_site_fract_x
_atom_site_fract_y
_atom_site_fract_z
_atom_site_U_iso_or_equiv
_atom_site_adp_type
_atom_site_occupancy
_atom_site_symmetry_multiplicity
_atom_site_calc_flag
_atom_site_refinement_flags
Na1 Na 0.96212(4) -0.33772(5) -0.30031(6) 0.0313(2) Uani 1 1 d .
Na2 Na 0.85078(4) -0.38181(5) -0.26965(6) 0.0335(2) Uani 1 1 d .
B1 B 1.07057(15) -0.49702(18) -0.2224(2) 0.0303(7) Uani 1 1 d .
H11 H 1.0585(9) -0.4414(11) -0.1965(13) 0.026(5) Uiso 1 1 d .
H12 H 1.1219(10) -0.5356(11) -0.1523(13) 0.026(5) Uiso 1 1 d .
B2 B 0.75790(16) -0.21358(19) -0.3134(2) 0.0381(7) Uani 1 1 d .
H22 H 0.7527(10) -0.1482(12) -0.2905(13) 0.035(6) Uiso 1 1 d .
H21 H 0.8105(11) -0.2422(12) -0.2482(15) 0.039(6) Uiso 1 1 d .
N11 N 1.00185(10) -0.55526(11) -0.27683(13) 0.0291(5) Uani 1 1 d .
N12 N 0.89056(10) -0.60640(11) -0.35332(14) 0.0345(5) Uani 1 1 d .
N21 N 1.08794(9) -0.47130(11) -0.29142(12) 0.0277(4) Uani 1 1 d .
N22 N 1.08923(10) -0.40680(11) -0.40314(13) 0.0304(5) Uani 1 1 d .
N31 N 0.69494(10) -0.26998(11) -0.33545(13) 0.0334(5) Uani 1 1 d .
N32 N 0.62760(10) -0.38070(12) -0.36057(14) 0.0409(5) Uani 1 1 d .
N41 N 0.75283(10) -0.20099(11) -0.40550(13) 0.0326(5) Uani 1 1 d .
N42 N 0.77154(10) -0.20496(11) -0.51495(13) 0.0359(5) Uani 1 1 d .
O1 O 0.91225(8) -0.46565(9) -0.30227(11) 0.0344(4) Uani 1 1 d .
O2 O 1.00504(8) -0.36106(9) -0.38257(11) 0.0370(4) Uani 1 1 d .
O3 O 0.73286(9) -0.40348(10) -0.34432(12) 0.0435(4) Uani 1 1 d .
O4 O 0.84755(8) -0.28634(9) -0.37176(11) 0.0334(4) Uani 1 1 d .
O10 O 0.90738(8) -0.43255(10) -0.10513(11) 0.0384(4) Uani 1 1 d .
O20 O 0.97069(8) -0.31766(9) -0.15432(10) 0.0333(4) Uani 1 1 d .
O30 O 1.03019(8) -0.21201(10) -0.21362(12) 0.0428(4) Uani 1 1 d .
C11 C 0.93345(13) -0.53543(15) -0.31035(16) 0.0319(6) Uani 1 1 d .
C12 C 1.00156(14) -0.64083(14) -0.29781(17) 0.0368(6) Uani 1 1 d .
H12A H 1.0422 -0.6715 -0.2820 0.044 Uiso 1 1 calc R
C13 C 0.93517(14) -0.67214(15) -0.34343(18) 0.0427(7) Uani 1 1 d .
H13A H 0.9204 -0.7287 -0.3654 0.051 Uiso 1 1 calc R
C14 C 0.81315(13) -0.61255(15) -0.39603(19) 0.0444(7) Uani 1 1 d .
C15 C 0.76908(12) -0.54313(17) -0.47104(17) 0.0489(7) Uani 1 1 d .
H15A H 0.7867 -0.4881 -0.4382 0.073 Uiso 1 1 calc R
H15B H 0.7177 -0.5496 -0.5010 0.073 Uiso 1 1 calc R
H15C H 0.7743 -0.5467 -0.5224 0.073 Uiso 1 1 calc R
C16 C 0.80898(13) -0.60717(17) -0.31121(18) 0.0536(8) Uani 1 1 d .
H16A H 0.8315 -0.5544 -0.2747 0.080 Uiso 1 1 calc R
H16B H 0.8349 -0.6552 -0.2665 0.080 Uiso 1 1 calc R
H16C H 0.7579 -0.6085 -0.3386 0.080 Uiso 1 1 calc R
C17 C 0.78294(15) -0.69804(17) -0.4482(2) 0.0797(10) Uani 1 1 d .
H17A H 0.7835 -0.7007 -0.5038 0.120 Uiso 1 1 calc R
H17B H 0.7328 -0.7045 -0.4724 0.120 Uiso 1 1 calc R
H17C H 0.8131 -0.7435 -0.4015 0.120 Uiso 1 1 calc R
C21 C 1.05593(12) -0.40853(14) -0.36058(16) 0.0304(6) Uani 1 1 d .
C22 C 1.14218(12) -0.50734(14) -0.29012(17) 0.0344(6) Uani 1 1 d .
H22A H 1.1736 -0.5517 -0.2477 0.041 Uiso 1 1 calc R
C23 C 1.14323(12) -0.46955(14) -0.35820(17) 0.0342(6) Uani 1 1 d .
H23A H 1.1746 -0.4828 -0.3731 0.041 Uiso 1 1 calc R
C24 C 1.06953(13) -0.34836(14) -0.48328(17) 0.0379(6) Uani 1 1 d .
C25 C 1.07946(14) -0.25792(14) -0.44678(18) 0.0513(7) Uani 1 1 d .
H25A H 1.1302 -0.2493 -0.3880 0.077 Uiso 1 1 calc R
H25B H 1.0473 -0.2477 -0.4303 0.077 Uiso 1 1 calc R
H25C H 1.0673 -0.2186 -0.4986 0.077 Uiso 1 1 calc R
C26 C 1.12000(14) -0.36358(16) -0.50824(19) 0.0536(8) Uani 1 1 d .
H26A H 1.1706 -0.3556 -0.4489 0.080 Uiso 1 1 calc R
H26B H 1.1084 -0.3236 -0.5592 0.080 Uiso 1 1 calc R
H26C H 1.1135 -0.4214 -0.5326 0.080 Uiso 1 1 calc R
C27 C 0.99092(12) -0.36306(15) -0.57382(16) 0.0462(7) Uani 1 1 d .
H27A H 0.9588 -0.3510 -0.5577 0.069 Uiso 1 1 calc R
H27B H 0.9847 -0.4220 -0.5950 0.069 Uiso 1 1 calc R
H27C H 0.9786 -0.3257 -0.6272 0.069 Uiso 1 1 calc R
C31 C 0.69012(13) -0.35619(16) -0.34636(17) 0.0368(6) Uani 1 1 d .
C32 C 0.63767(13) -0.24324(16) -0.33889(17) 0.0415(7) Uani 1 1 d .
H32A H 0.6288 -0.1864 -0.3319 0.050 Uiso 1 1 calc R
C33 C 0.59673(13) -0.30912(17) -0.35354(18) 0.0495(7) Uani 1 1 d .
H33A H 0.5544 -0.3076 -0.3583 0.059 Uiso 1 1 calc R
C34 C 0.60455(13) -0.47014(16) -0.3716(2) 0.0502(7) Uani 1 1 d .
C35 C 0.59191(16) -0.50736(16) -0.4626(2) 0.0700(10) Uani 1 1 d .
H35A H 0.6364 -0.5016 -0.4552 0.105 Uiso 1 1 calc R
H35B H 0.5521 -0.4770 -0.5218 0.105 Uiso 1 1 calc R
H35C H 0.5792 -0.5672 -0.4688 0.105 Uiso 1 1 calc R
C36 C 0.66347(14) -0.51987(16) -0.2811(2) 0.0613(8) Uani 1 1 d .
H36A H 0.7083 -0.5179 -0.2733 0.092 Uiso 1 1 calc R
H36B H 0.6478 -0.5786 -0.2886 0.092 Uiso 1 1 calc R
H36C H 0.6725 -0.4953 -0.2227 0.092 Uiso 1 1 calc R
C37 C 0.53422(15) -0.47324(18) -0.3838(2) 0.0837(11) Uani 1 1 d .
H37A H 0.5434 -0.4491 -0.3251 0.126 Uiso 1 1 calc R
H37B H 0.5183 -0.5320 -0.3918 0.126 Uiso 1 1 calc R
H37C H 0.4961 -0.4406 -0.4421 0.126 Uiso 1 1 calc R
C41 C 0.79542(12) -0.23550(14) -0.42501(17) 0.0305(6) Uani 1 1 d .
C42 C 0.70419(12) -0.14678(14) -0.48300(19) 0.0404(7) Uani 1 1 d .
H42A H 0.6688 -0.1133 -0.4876 0.048 Uiso 1 1 calc R
C43 C 0.71435(13) -0.14862(15) -0.54964(19) 0.0410(6) Uani 1 1 d .
H43A H 0.6879 -0.1176 -0.6096 0.049 Uiso 1 1 calc R
C44 C 0.80486(13) -0.22493(16) -0.56235(18) 0.0411(6) Uani 1 1 d .
C45 C 0.88203(13) -0.18714(15) -0.49846(18) 0.0493(7) Uani 1 1 d .
H45A H 0.9104 -0.2095 -0.4312 0.074 Uiso 1 1 calc R
H45B H 0.8790 -0.1256 -0.4969 0.074 Uiso 1 1 calc R
H45C H 0.9058 -0.2023 -0.5266 0.074 Uiso 1 1 calc R
C46 C 0.80598(14) -0.32079(15) -0.57269(18) 0.0479(7) Uani 1 1 d .
H46A H 0.8380 -0.3465 -0.5070 0.072 Uiso 1 1 calc R
H46B H 0.8241 -0.3339 -0.6087 0.072 Uiso 1 1 calc R
H46C H 0.7566 -0.3432 -0.6089 0.072 Uiso 1 1 calc R
C47 C 0.75887(14) -0.18451(18) -0.66488(17) 0.0629(9) Uani 1 1 d .
H47A H 0.7083 -0.2036 -0.7033 0.094 Uiso 1 1 calc R
H47B H 0.7781 -0.2011 -0.6987 0.094 Uiso 1 1 calc R
H47C H 0.7607 -0.1229 -0.6583 0.094 Uiso 1 1 calc R
C50 C 1.08664(15) -0.17903(17) -0.2105(2) 0.0655(9) Uani 1 1 d .
H50A H 1.0876 -0.1174 -0.2046 0.098 Uiso 1 1 calc R
H50B H 1.0786 -0.1942 -0.2712 0.098 Uiso 1 1 calc R
H50C H 1.1332 -0.2024 -0.1535 0.098 Uiso 1 1 calc R
C51 C 1.04337(14) -0.19754(15) -0.12296(19) 0.0484(7) Uani 1 1 d .
H51A H 1.0497 -0.1364 -0.1081 0.058 Uiso 1 1 calc R
H51B H 1.0885 -0.2268 -0.0685 0.058 Uiso 1 1 calc R
C52 C 0.98158(13) -0.22936(14) -0.13127(18) 0.0402(6) Uani 1 1 d .
H52A H 0.9906 -0.2200 -0.0682 0.048 Uiso 1 1 calc R
H52B H 0.9371 -0.1979 -0.1836 0.048 Uiso 1 1 calc R
C53 C 1.01330(12) -0.37252(14) -0.07002(16) 0.0355(6) Uani 1 1 d .
H53A H 1.0606 -0.3453 -0.0181 0.043 Uiso 1 1 calc R
H53B H 1.0232 -0.4259 -0.0892 0.043 Uiso 1 1 calc R
C54 C 0.97409(12) -0.39158(16) -0.02967(16) 0.0390(6) Uani 1 1 d .
H54A H 1.0043 -0.4287 0.0289 0.047 Uiso 1 1 calc R
H54B H 0.9643 -0.3387 -0.0096 0.047 Uiso 1 1 calc R
C55 C 0.86903(15) -0.45644(18) -0.0705(2) 0.0631(8) Uani 1 1 d .
H55A H 0.8989 -0.4956 -0.0150 0.095 Uiso 1 1 calc R
H55B H 0.8233 -0.4841 -0.1239 0.095 Uiso 1 1 calc R
H55C H 0.8585 -0.4061 -0.0488 0.095 Uiso 1 1 calc R

loop_
_atom_site_aniso_label
_atom_site_aniso_U_11
_atom_site_aniso_U_22
_atom_site_aniso_U_33
_atom_site_aniso_U_23
_atom_site_aniso_U_13
_atom_site_aniso_U_12
Na1 0.0337(5) 0.0292(5) 0.0370(5) -0.0003(4) 0.0251(5) 0.0003(4)
Na2 0.0313(5) 0.0359(5) 0.0356(5) 0.0047(5) 0.0221(5) 0.0023(4)
B1 0.0274(16) 0.0336(17) 0.0263(16) 0.0016(14) 0.0153(14) 0.0011(14)
B2 0.0326(18) 0.0362(18) 0.045(2) -0.0072(16) 0.0242(16) -0.0012(15)
N11 0.0284(12) 0.0262(11) 0.0322(12) -0.0008(9) 0.0189(10) -0.0011(9)
N12 0.0328(12) 0.0287(11) 0.0457(13) -0.0080(10) 0.0264(10) -0.0073(10)
N21 0.0298(11) 0.0295(11) 0.0237(11) -0.0004(9) 0.0168(10) 0.0014(10)
N22 0.0392(12) 0.0290(11) 0.0322(12) -0.0010(9) 0.0268(10) 0.0009(10)
N31 0.0325(12) 0.0320(12) 0.0437(13) -0.0019(10) 0.0279(11) -0.0018(10)
N32 0.0322(12) 0.0384(13) 0.0537(14) 0.0066(11) 0.0279(11) -0.0007(10)
N41 0.0295(11) 0.0276(11) 0.0406(13) 0.0001(10) 0.0220(10) 0.0001(9)
N42 0.0332(12) 0.0376(12) 0.0352(13) 0.0106(10) 0.0207(11) 0.0080(10)
O1 0.0377(10) 0.0262(9) 0.0465(11) -0.0026(8) 0.0300(9) 0.0010(8)
O2 0.0404(10) 0.0373(10) 0.0432(10) 0.0081(8) 0.0311(9) 0.0132(8)
O3 0.0388(10) 0.0329(10) 0.0673(13) -0.0018(9) 0.0376(10) 0.0001(8)
O4 0.0306(9) 0.0354(9) 0.0354(9) 0.0086(8) 0.0213(8) 0.0084(8)
O10 0.0341(10) 0.0527(11) 0.0307(10) 0.0036(8) 0.0216(9) -0.0043(8)
O20 0.0373(10) 0.0325(10) 0.0301(9) 0.0013(8) 0.0212(8) 0.0022(8)
O30 0.0512(11) 0.0421(10) 0.0497(11) -0.0096(9) 0.0388(10) -0.0124(9)
C11 0.0351(15) 0.0299(14) 0.0307(14) 0.0028(12) 0.0207(13) -0.0034(13)
C12 0.0418(16) 0.0282(14) 0.0429(16) 0.0000(12) 0.0278(14) 0.0046(13)
C13 0.0567(18) 0.0268(14) 0.0589(18) -0.0087(13) 0.0433(16) -0.0025(14)
C14 0.0369(15) 0.0415(16) 0.0527(18) -0.0103(14) 0.0273(14) -0.0119(13)
C15 0.0317(16) 0.068(2) 0.0382(17) -0.0032(15) 0.0178(13) -0.0027(14)
C16 0.0482(17) 0.0640(19) 0.0611(19) 0.0105(16) 0.0404(16) -0.0065(15)
C17 0.062(2) 0.067(2) 0.107(3) -0.040(2) 0.052(2) -0.0397(18)
C21 0.0363(15) 0.0302(14) 0.0311(14) -0.0047(12) 0.0243(13) -0.0061(12)
C22 0.0311(14) 0.0323(14) 0.0424(16) -0.0050(12) 0.0243(13) 0.0006(12)
C23 0.0337(15) 0.0341(14) 0.0394(15) -0.0053(12) 0.0252(13) 0.0002(12)
C24 0.0533(17) 0.0370(15) 0.0345(15) -0.0019(12) 0.0330(14) -0.0026(13)
C25 0.081(2) 0.0335(15) 0.0504(17) -0.0002(13) 0.0464(17) -0.0094(14)
C26 0.071(2) 0.0566(18) 0.063(2) 0.0056(15) 0.0558(18) 0.0010(16)
C27 0.0518(18) 0.0471(16) 0.0344(16) -0.0028(13) 0.0246(15) -0.0059(14)
C31 0.0311(15) 0.0450(17) 0.0375(15) -0.0011(13) 0.0231(13) -0.0044(13)
C32 0.0415(16) 0.0438(17) 0.0481(17) 0.0042(14) 0.0325(14) 0.0084(14)
C33 0.0388(17) 0.0579(19) 0.065(2) 0.0105(16) 0.0391(16) 0.0109(15)
C34 0.0372(16) 0.0462(17) 0.0535(19) 0.0149(15) 0.0219(15) -0.0058(14)
C35 0.065(2) 0.0359(17) 0.066(2) 0.0061(16) 0.0205(17) -0.0201(15)
C36 0.0561(19) 0.0552(19) 0.072(2) 0.0237(17) 0.0401(18) -0.0003(16)
C37 0.0429(18) 0.070(2) 0.129(3) 0.034(2) 0.050(2) -0.0012(16)
C41 0.0312(14) 0.0273(14) 0.0359(15) 0.0031(12) 0.0225(13) 0.0010(12)
C42 0.0255(14) 0.0292(14) 0.0593(18) 0.0082(14) 0.0232(14) 0.0078(12)
C43 0.0294(15) 0.0357(15) 0.0492(17) 0.0166(13) 0.0205(14) 0.0109(12)
C44 0.0394(16) 0.0483(17) 0.0387(16) 0.0159(13) 0.0261(14) 0.0112(13)
C45 0.0452(17) 0.0523(17) 0.0560(18) 0.0166(15) 0.0345(15) 0.0040(14)
C46 0.0537(17) 0.0561(19) 0.0430(16) -0.0067(14) 0.0347(14) 0.0001(14)
C47 0.0542(18) 0.094(2) 0.0409(17) 0.0261(17) 0.0299(15) 0.0199(18)
C50 0.074(2) 0.057(2) 0.096(2) -0.0042(18) 0.068(2) -0.0203(17)
C51 0.0576(18) 0.0351(15) 0.0539(19) -0.0108(14) 0.0357(16) -0.0118(14)
C52 0.0498(17) 0.0332(15) 0.0456(16) -0.0018(13) 0.0339(14) 0.0000(13)
C53 0.0309(14) 0.0383(15) 0.0323(14) 0.0084(12) 0.0174(12) 0.0065(12)
C54 0.0352(15) 0.0470(16) 0.0287(15) 0.0044(12) 0.0172(13) 0.0022(13)
C55 0.0613(19) 0.086(2) 0.0555(19) -0.0007(17) 0.0431(17) -0.0210(18)

loop_
_atom_type_symbol
_atom_type_description
_atom_type_scat_dispersion_real
_atom_type_scat_dispersion_imag
_atom_type_scat_source
C C 0.0033 0.0016 'International Tables Vol C Tables 4.2.6.8 and 6.1.1.4'
H H 0.0000 0.0000 'International Tables Vol C Tables 4.2.6.8 and 6.1.1.4'
B B 0.0013 0.0007 'International Tables Vol C Tables 4.2.6.8 and 6.1.1.4'
N N 0.0061 0.0033 'International Tables Vol C Tables 4.2.6.8 and 6.1.1.4'
O O 0.0106 0.0060 'International Tables Vol C Tables 4.2.6.8 and 6.1.1.4'
Na Na 0.0362 0.0249 'International Tables Vol C Tables 4.2.6.8 and 6.1.1.4'

loop_
_geom_angle_atom_site_label_1
_geom_angle_atom_site_label_2
_geom_angle_atom_site_label_3
_geom_angle
O2 Na1 O4 124.18(6)
O2 Na1 O1 105.90(6)
O4 Na1 O1 83.58(6)
O2 Na1 O30 98.37(6)
O4 Na1 O30 98.12(6)
O1 Na1 O30 149.39(6)
O2 Na1 O20 155.63(6)
O4 Na1 O20 79.43(5)
O1 Na1 O20 80.71(6)
O30 Na1 O20 69.70(5)
O2 Na1 H11 77.2(4)
O4 Na1 H11 150.3(4)
O1 Na1 H11 69.7(4)
O30 Na1 H11 98.5(4)
O20 Na1 H11 83.6(4)
O2 Na1 Na2 148.42(5)
O4 Na1 Na2 48.04(4)
O1 Na1 Na2 47.64(4)
O30 Na1 Na2 112.71(5)
O20 Na1 Na2 50.83(4)
H11 Na1 Na2 102.6(4)
O3 Na2 O1 121.25(7)
O3 Na2 O4 103.14(6)
O1 Na2 O4 84.65(6)
O3 Na2 O10 101.34(6)
O1 Na2 O10 97.92(6)
O4 Na2 O10 149.50(6)
O3 Na2 O20 156.88(7)
O1 Na2 O20 81.77(6)
O4 Na2 O20 79.61(6)
O10 Na2 O20 70.79(5)
O3 Na2 H21 76.9(4)
O1 Na2 H21 154.4(4)
O4 Na2 H21 72.9(4)
O10 Na2 H21 95.4(5)
O20 Na2 H21 82.2(5)
O3 Na2 Na1 145.21(6)
O1 Na2 Na1 48.92(4)
O4 Na2 Na1 48.09(4)
O10 Na2 Na1 112.73(5)
O20 Na2 Na1 51.02(4)
H21 Na2 Na1 105.6(4)
H11 B1 H12 109.9(13)
H11 B1 N21 111.7(10)
H12 B1 N21 109.3(8)
H11 B1 N11 106.3(9)
H12 B1 N11 108.1(8)
N21 B1 N11 111.36(19)
H21 B2 H22 107.7(14)
H21 B2 N41 114.6(10)
H22 B2 N41 106.9(10)
H21 B2 N31 107.1(10)
H22 B2 N31 108.0(10)
N41 B2 N31 112.3(2)
C11 N11 C12 107.49(19)
C11 N11 B1 128.39(19)
C12 N11 B1 124.1(2)
C11 N12 C13 107.36(19)
C11 N12 C14 125.46(19)
C13 N12 C14 127.08(19)
C21 N21 C22 107.84(19)
C21 N21 B1 127.32(19)
C22 N21 B1 124.79(19)
C21 N22 C23 108.13(19)
C21 N22 C24 124.78(19)
C23 N22 C24 127.09(18)
C31 N31 C32 107.8(2)
C31 N31 B2 125.9(2)
C32 N31 B2 126.2(2)
C31 N32 C33 108.2(2)
C31 N32 C34 123.4(2)
C33 N32 C34 128.1(2)
C41 N41 C42 107.12(19)
C41 N41 B2 128.3(2)
C42 N41 B2 124.5(2)
C41 N42 C43 107.98(19)
C41 N42 C44 125.13(18)
C43 N42 C44 126.77(19)
C11 O1 Na2 153.87(15)
C11 O1 Na1 122.15(14)
Na2 O1 Na1 83.44(6)
C21 O2 Na1 129.28(14)
C31 O3 Na2 128.12(15)
C41 O4 Na2 122.10(14)
C41 O4 Na1 153.65(14)
Na2 O4 Na1 83.88(6)
C55 O10 C54 111.12(17)
C55 O10 Na2 124.64(14)
C54 O10 Na2 114.19(12)
C52 O20 C53 114.62(17)
C52 O20 Na2 123.29(13)
C53 O20 Na2 107.13(12)
C52 O20 Na1 107.55(12)
C53 O20 Na1 122.15(13)
Na2 O20 Na1 78.15(5)
C50 O30 C51 111.01(18)
C50 O30 Na1 125.26(14)
C51 O30 Na1 115.08(13)
O1 C11 N11 127.0(2)
O1 C11 N12 124.8(2)
N11 C11 N12 108.2(2)
C13 C12 N11 109.1(2)
C12 C13 N12 107.9(2)
N12 C14 C15 110.32(19)
N12 C14 C17 108.8(2)
C15 C14 C17 108.6(2)
N12 C14 C16 108.48(19)
C15 C14 C16 111.3(2)
C17 C14 C16 109.2(2)
O2 C21 N21 126.7(2)
O2 C21 N22 125.7(2)
N21 C21 N22 107.6(2)
C23 C22 N21 109.4(2)
C22 C23 N22 107.1(2)
N22 C24 C27 109.67(19)
N22 C24 C26 109.34(19)
C27 C24 C26 110.1(2)
N22 C24 C25 108.56(18)
C27 C24 C25 110.1(2)
C26 C24 C25 109.0(2)
O3 C31 N31 127.0(2)
O3 C31 N32 126.2(2)
N31 C31 N32 106.8(2)
C33 C32 N31 109.9(2)
C32 C33 N32 107.3(2)
N32 C34 C36 109.9(2)
N32 C34 C35 108.5(2)
C36 C34 C35 109.3(2)
N32 C34 C37 108.9(2)
C36 C34 C37 109.5(2)
C35 C34 C37 110.7(2)
O4 C41 N41 127.3(2)
O4 C41 N42 125.0(2)
N41 C41 N42 107.75(19)
C43 C42 N41 110.1(2)
C42 C43 N42 107.0(2)
N42 C44 C47 108.91(19)
N42 C44 C46 109.27(18)
C47 C44 C46 109.2(2)
N42 C44 C45 108.3(2)
C47 C44 C45 109.28(19)
C46 C44 C45 111.8(2)
O30 C51 C52 109.1(2)
O20 C52 C51 110.86(19)
O20 C53 C54 110.98(18)
O10 C54 C53 107.99(18)

loop_
_geom_bond_atom_site_label_1
_geom_bond_atom_site_label_2
_geom_bond_distance
Na1 O2 2.2472(16)
Na1 O4 2.3023(17)
Na1 O1 2.3340(17)
Na1 O30 2.4043(17)
Na1 O20 2.4434(16)
Na1 H11 2.444(18)
Na1 Na2 3.0762(12)
Na2 O3 2.2388(18)
Na2 O1 2.2883(16)
Na2 O4 2.3005(17)
Na2 O10 2.4156(17)
Na2 O20 2.4367(16)
Na2 H21 2.528(19)
B1 H11 1.106(18)
B1 H12 1.214(18)
B1 N21 1.550(3)
B1 N11 1.565(3)
B2 H21 1.12(2)
B2 H22 1.144(19)
B2 N41 1.545(3)
B2 N31 1.562(3)
N11 C11 1.365(3)
N11 C12 1.403(3)
N12 C11 1.378(3)
N12 C13 1.413(3)
N12 C14 1.482(3)
N21 C21 1.367(3)
N21 C22 1.390(2)
N22 C21 1.380(3)
N22 C23 1.405(3)
N22 C24 1.486(3)
N31 C31 1.374(3)
N31 C32 1.383(3)
N32 C31 1.391(3)
N32 C33 1.395(3)
N32 C34 1.487(3)
N41 C41 1.363(3)
N41 C42 1.390(3)
N42 C41 1.378(3)
N42 C43 1.400(3)
N42 C44 1.490(3)
O1 C11 1.258(2)
O2 C21 1.256(2)
O3 C31 1.240(3)
O4 C41 1.261(2)
O10 C55 1.420(3)
O10 C54 1.424(2)
O20 C52 1.434(2)
O20 C53 1.438(2)
O30 C50 1.402(3)
O30 C51 1.424(3)
C12 C13 1.330(3)
C14 C15 1.514(3)
C14 C17 1.534(3)
C14 C16 1.545(3)
C22 C23 1.343(3)
C24 C27 1.519(3)
C24 C26 1.524(3)
C24 C25 1.525(3)
C32 C33 1.334(3)
C34 C36 1.512(3)
C34 C35 1.535(4)
C34 C37 1.538(3)
C42 C43 1.326(3)
C44 C47 1.531(3)
C44 C46 1.532(3)
C44 C45 1.539(3)
C51 C52 1.463(3)
C53 C54 1.505(3)

loop_
_platon_squeeze_void_nr
_platon_squeeze_void_average_x
_platon_squeeze_void_average_y
_platon_squeeze_void_average_z
_platon_squeeze_void_volume
_platon_squeeze_void_count_electrons
_platon_squeeze_void_content
1 0.810 -0.118 -0.021 1216 251 ' '
